data_7011378
loop_
_publ_author_name
'Michael I. Bruce'
'Natasha N. Zaitseva'
'Brian W. Skelton'
'Allan H. White'

_publ_section_title
;
 Some reactions of allenylidene-ruthenium cluster carbonyls with
 alkynes
;
_journal_issue 8
_journal_name_full 'J. Chem. Soc., Dalton Trans.'
_journal_page_first 1678
_journal_page_last 1686
_journal_paper_doi 10.1039/b111088h
_journal_year 2002
_chemical_formula_sum 'C48 H30 Fe2 O10 Ru3'
_chemical_formula_weight 1181.66
_space_group_IT_number 14
_symmetry_cell_setting monoclinic
_symmetry_space_group_name_Hall '-P 2ybc'
_symmetry_space_group_name_H-M 'P 1 21/c 1'
_audit_creation_date 01-08-27
_audit_creation_method Xtal3.6
_cell_angle_alpha 90.00000
_cell_angle_beta 92.187(4)
_cell_angle_gamma 90.00000
_cell_formula_units_Z 4
_cell_length_a 17.094(3)
_cell_length_b 13.413(2)
_cell_length_c 18.535(3)
_cell_measurement_reflns_used 8192
_cell_measurement_temperature 153
_cell_measurement_theta_max 18.4
_cell_measurement_theta_min 2.1
_cell_volume 4246.6(12)
_computing_cell_refinement 'Siemens SAINT (Siemens, 1995)'
_computing_data_collection 'Siemens SMART (Siemens, 1995)'
_computing_data_reduction xtal
_computing_molecular_graphics xtal
_computing_publication_material 'xtal BONDLA CIFIO'
_computing_structure_refinement 'xtal CRYLSQ'
_computing_structure_solution xtal
_diffrn_ambient_temperature 153
_diffrn_measurement_device_type
;
Bruker SMART CCD diffractometer
;
_diffrn_measurement_method '\w scans'
_diffrn_radiation_detector 'CCD area detector'
_diffrn_radiation_monochromator graphite
_diffrn_radiation_source 'sealed tube'
_diffrn_radiation_type 'Mo K\a'
_diffrn_radiation_wavelength .71073
_diffrn_reflns_av_R_equivalents .091
_diffrn_reflns_av_sigmaI/netI .223
_diffrn_reflns_limit_h_max 29
_diffrn_reflns_limit_h_min -29
_diffrn_reflns_limit_k_max 22
_diffrn_reflns_limit_k_min 0
_diffrn_reflns_limit_l_max 31
_diffrn_reflns_limit_l_min 0
_diffrn_reflns_number 88304
_diffrn_reflns_theta_max 37.58
_diffrn_reflns_theta_min 1.87
_diffrn_standards_decay_% 0
_exptl_absorpt_coefficient_mu 1.77
_exptl_absorpt_correction_T_max .79
_exptl_absorpt_correction_T_min .64
_exptl_absorpt_correction_type multi-scan
_exptl_absorpt_process_details
;
SADABS; Sheldrick, 1996
;
_exptl_crystal_colour dark_red
_exptl_crystal_density_diffrn 1.848
_exptl_crystal_description prism
_exptl_crystal_F_000 2328
_exptl_crystal_size_max .18
_exptl_crystal_size_mid .1
_exptl_crystal_size_min .05
_refine_diff_density_max 1.394
_refine_diff_density_min -.713
_refine_ls_goodness_of_fit_all .973
_refine_ls_goodness_of_fit_ref 1.122
_refine_ls_hydrogen_treatment noref
_refine_ls_matrix_type atomblock
_refine_ls_number_constraints 0
_refine_ls_number_parameters 564
_refine_ls_number_reflns 8668
_refine_ls_number_restraints 0
_refine_ls_R_factor_all .1
_refine_ls_R_factor_gt .042
_refine_ls_shift/su_max .062
_refine_ls_shift/su_mean .003
_refine_ls_structure_factor_coef F
_refine_ls_weighting_scheme calc
_refine_ls_wR_factor_all .041
_refine_ls_wR_factor_ref .036
_reflns_d_resolution_high .583
_reflns_d_resolution_low 10.84
_reflns_Friedel_coverage 0
_reflns_limit_h_max 29
_reflns_limit_h_min 0
_reflns_limit_k_max 22
_reflns_limit_k_min 0
_reflns_limit_l_max 31
_reflns_limit_l_min -31
_reflns_number_gt 8668
_reflns_number_total 15151
_reflns_threshold_expression 'F    > 4.00 sig(F   )'
_cod_data_source_file b111088h.txt
_cod_data_source_block br803
_cod_original_sg_symbol_Hall -p_2ybc
_cod_original_sg_symbol_H-M P_1_21/c_1
_cod_database_code 7011378

loop_
_symmetry_equiv_pos_as_xyz
+x,+y,+z
-x,1/2+y,1/2-z
-x,-y,-z
+x,1/2-y,1/2+z

loop_
_atom_site_label
_atom_site_fract_x
_atom_site_fract_y
_atom_site_fract_z
_atom_site_U_iso_or_equiv
_atom_site_adp_type
_atom_site_calc_flag
_atom_site_calc_attached_atom
_atom_site_occupancy
_atom_site_disorder_assembly
_atom_site_disorder_group
Ru1 .166256(19) .42404(2) .073844(15) .02175(15) Uani ? ? 1.00000 ? ?
Ru2 .305023(19) .40844(2) -.002824(15) .02061(15) Uani ? ? 1.00000 ? ?
Ru3 .354617(19) .36383(2) .138112(15) .02168(15) Uani ? ? 1.00000 ? ?
Fe5 .40490(3) -.09252(4) .14274(3) .0262(3) Uani ? ? 1.00000 ? ?
Fe7 .20198(4) -.12869(4) -.13219(3) .0287(3) Uani ? ? 1.00000 ? ?
O0 .23615(15) .38449(17) .16487(12) .0250(14) Uani ? ? 1.00000 ? ?
C11 .1955(2) .5602(3) .08796(19) .027(2) Uani ? ? 1.00000 ? ?
O11 .21021(17) .64205(19) .09559(15) .0386(17) Uani ? ? 1.00000 ? ?
C12 .1074(2) .4686(3) -.0081(2) .027(2) Uani ? ? 1.00000 ? ?
O12 .07180(16) .5034(2) -.05490(14) .0388(17) Uani ? ? 1.00000 ? ?
C13 .0754(2) .4116(3) .1341(2) .031(2) Uani ? ? 1.00000 ? ?
O13 .02601(17) .4029(2) .17229(15) .0425(18) Uani ? ? 1.00000 ? ?
C21 .3507(2) .5351(3) .0215(2) .028(2) Uani ? ? 1.00000 ? ?
O21 .37643(18) .61151(19) .03451(15) .0389(17) Uani ? ? 1.00000 ? ?
C22 .3946(2) .3687(3) -.0547(2) .030(2) Uani ? ? 1.00000 ? ?
O22 .44711(17) .3470(2) -.08658(15) .045(2) Uani ? ? 1.00000 ? ?
C23 .2512(2) .4477(3) -.0918(2) .027(2) Uani ? ? 1.00000 ? ?
O23 .22321(17) .4739(2) -.14547(14) .0401(17) Uani ? ? 1.00000 ? ?
C31 .3941(2) .4887(3) .18102(19) .027(2) Uani ? ? 1.00000 ? ?
O31 .42186(17) .5597(2) .20304(14) .0372(17) Uani ? ? 1.00000 ? ?
C32 .4557(2) .3403(3) .10685(19) .030(2) Uani ? ? 1.00000 ? ?
O32 .51738(17) .3266(2) .08788(15) .0414(18) Uani ? ? 1.00000 ? ?
C33 .3634(2) .2802(3) .2229(2) .033(2) Uani ? ? 1.00000 ? ?
O33 .3667(2) .2277(2) .27086(15) .055(2) Uani ? ? 1.00000 ? ?
C1 .1552(2) .2556(2) .02567(17) .022(2) Uani ? ? 1.00000 ? ?
C111 .1051(2) .2632(2) -.04251(18) .025(2) Uani ? ? 1.00000 ? ?
C112 .1377(2) .2536(3) -.10960(19) .028(2) Uani ? ? 1.00000 ? ?
C113 .0903(3) .2520(3) -.1724(2) .042(3) Uani ? ? 1.00000 ? ?
C114 .0108(3) .2609(3) -.1688(2) .045(3) Uani ? ? 1.00000 ? ?
C115 -.0223(3) .2700(3) -.1037(2) .044(3) Uani ? ? 1.00000 ? ?
C116 .0238(2) .2718(3) -.0405(2) .033(2) Uani ? ? 1.00000 ? ?
C121 .1337(2) .1705(3) .07457(18) .024(2) Uani ? ? 1.00000 ? ?
C122 .1553(2) .1694(3) .1476(2) .031(2) Uani ? ? 1.00000 ? ?
C123 .1361(3) .0881(3) .1908(2) .037(2) Uani ? ? 1.00000 ? ?
C124 .0959(3) .0081(3) .1618(2) .038(2) Uani ? ? 1.00000 ? ?
C125 .0754(3) .0071(3) .0895(2) .039(3) Uani ? ? 1.00000 ? ?
C126 .0942(2) .0876(3) .0460(2) .033(2) Uani ? ? 1.00000 ? ?
C2 .2312(2) .2935(2) .03194(17) .0205(18) Uani ? ? 1.00000 ? ?
C3 .3034(2) .2654(2) .06346(17) .0216(19) Uani ? ? 1.00000 ? ?
C4 .3344(2) .1652(2) .04272(18) .0207(19) Uani ? ? 1.00000 ? ?
C5 .3923(2) .1211(2) .08246(18) .024(2) Uani ? ? 1.00000 ? ?
C501 .4279(2) .0241(3) .07541(19) .025(2) Uani ? ? 1.00000 ? ?
C502 .4041(2) -.0611(3) .03431(19) .027(2) Uani ? ? 1.00000 ? ?
C503 .4578(2) -.1397(3) .0508(2) .032(2) Uani ? ? 1.00000 ? ?
C504 .5142(2) -.1040(3) .1023(2) .032(2) Uani ? ? 1.00000 ? ?
C505 .4961(2) -.0042(3) .1180(2) .031(2) Uani ? ? 1.00000 ? ?
C501' .3222(3) -.0492(3) .2129(2) .045(3) Uani ? ? 1.00000 ? ?
C502' .2935(3) -.1289(4) .1690(2) .045(3) Uani ? ? 1.00000 ? ?
C503' .3441(3) -.2101(3) .1802(2) .046(3) Uani ? ? 1.00000 ? ?
C504' .4023(3) -.1828(3) .2313(2) .043(3) Uani ? ? 1.00000 ? ?
C505' .3890(3) -.0829(3) .2518(2) .042(3) Uani ? ? 1.00000 ? ?
C6 .2977(2) .1155(2) -.01900(19) .022(2) Uani ? ? 1.00000 ? ?
C7 .2690(2) .0722(2) -.0697(2) .025(2) Uani ? ? 1.00000 ? ?
C701 .2400(2) .0166(3) -.13155(19) .026(2) Uani ? ? 1.00000 ? ?
C702 .1619(2) .0094(3) -.1606(2) .035(2) Uani ? ? 1.00000 ? ?
C703 .1616(3) -.0549(3) -.2214(2) .036(2) Uani ? ? 1.00000 ? ?
C704 .2381(3) -.0875(3) -.2306(2) .036(2) Uani ? ? 1.00000 ? ?
C705 .2873(2) -.0452(3) -.1749(2) .032(2) Uani ? ? 1.00000 ? ?
C701' .1959(5) -.1683(6) -.0264(4) .0306(18) Uiso ? ? .50000 ? ?
C702' .1181(6) -.1781(7) -.0638(5) .047(2) Uiso ? ? .50000 ? ?
C703' .1379(5) -.2572(6) -.1254(4) .040(2) Uiso ? ? .50000 ? ?
C704' .2214(5) -.2814(6) -.1284(4) .0303(18) Uiso ? ? .50000 ? ?
C705' .2588(5) -.2311(6) -.0649(4) .0308(18) Uiso ? ? .50000 ? ?
C701" .2281(5) -.2048(6) -.0392(4) .039(2) Uiso ? ? .50000 ? ?
C702" .1494(6) -.1916(7) -.0493(5) .050(2) Uiso ? ? .50000 ? ?
C703" .1180(6) -.2309(7) -.1079(5) .051(2) Uiso ? ? .50000 ? ?
C704" .1769(6) -.2757(7) -.1306(5) .056(3) Uiso ? ? .50000 ? ?
C705" .2423(8) -.2607(10) -.0965(7) .086(4) Uiso ? ? .50000 ? ?
H0 .23286 .42206 .19252 .03909 Uiso ? ? 1.00000 ? ?
H112 .19384 .24817 -.11196 .03600 Uiso ? ? 1.00000 ? ?
H113 .11377 .24408 -.21884 .05100 Uiso ? ? 1.00000 ? ?
H114 -.02132 .26033 -.21316 .05600 Uiso ? ? 1.00000 ? ?
H115 -.07855 .27586 -.10155 .05500 Uiso ? ? 1.00000 ? ?
H116 -.00085 .28007 .00575 .04200 Uiso ? ? 1.00000 ? ?
H122 .18368 .22522 .16888 .03700 Uiso ? ? 1.00000 ? ?
H123 .15053 .08879 .24179 .04500 Uiso ? ? 1.00000 ? ?
H124 .08196 -.04731 .19242 .04700 Uiso ? ? 1.00000 ? ?
H125 .04722 -.04949 .06871 .04800 Uiso ? ? 1.00000 ? ?
H126 .07968 .08609 -.00521 .03900 Uiso ? ? 1.00000 ? ?
H5 .41295 .16025 .12226 .03000 Uiso ? ? 1.00000 ? ?
H502 .35884 -.06498 .00144 .03300 Uiso ? ? 1.00000 ? ?
H503 .45563 -.20593 .02977 .03800 Uiso ? ? 1.00000 ? ?
H504 .55788 -.14229 .12282 .04000 Uiso ? ? 1.00000 ? ?
H505 .52541 .03853 .15201 .03900 Uiso ? ? 1.00000 ? ?
H501' .29837 .01687 .21598 .05400 Uiso ? ? 1.00000 ? ?
H502' .24756 -.12712 .13640 .05500 Uiso ? ? 1.00000 ? ?
H503' .33826 -.27426 .15674 .05500 Uiso ? ? 1.00000 ? ?
H504' .44477 -.22441 .24912 .05200 Uiso ? ? 1.00000 ? ?
H505' .42036 -.04408 .28599 .05200 Uiso ? ? 1.00000 ? ?
H702 .11592 .04144 -.14140 .04300 Uiso ? ? 1.00000 ? ?
H703 .11585 -.07251 -.25184 .04400 Uiso ? ? 1.00000 ? ?
H704 .25398 -.12999 -.26877 .04500 Uiso ? ? 1.00000 ? ?
H705 .34267 -.05688 -.16781 .04000 Uiso ? ? 1.00000 ? ?
H701' .20894 -.13003 .01553 .08400 Uiso ? ? .50000 ? ?
H702' .07140 -.14861 -.05350 .10100 Uiso ? ? .50000 ? ?
H703' .09787 -.28415 -.15514 .07500 Uiso ? ? .50000 ? ?
H704' .24251 -.32092 -.16461 .08900 Uiso ? ? .50000 ? ?
H705' .31367 -.23827 -.05318 .08500 Uiso ? ? .50000 ? ?
H701" .26668 -.18554 -.00440 .08400 Uiso ? ? .50000 ? ?
H702" .12402 -.15280 -.01287 .10100 Uiso ? ? .50000 ? ?
H703" .06444 -.22455 -.12659 .05900 Uiso ? ? .50000 ? ?
H704" .16838 -.31809 -.17220 .06200 Uiso ? ? .50000 ? ?
H705" .29024 -.28911 -.11356 .08900 Uiso ? ? .50000 ? ?

loop_
_atom_site_aniso_label
_atom_site_aniso_U_11
_atom_site_aniso_U_22
_atom_site_aniso_U_33
_atom_site_aniso_U_12
_atom_site_aniso_U_13
_atom_site_aniso_U_23
Ru1 .0236(2) .02124(13) .02041(14) .00151(13) .00062(12) .00020(11)
Ru2 .0236(2) .02000(13) .01820(13) -.00198(13) .00069(12) .00058(11)
Ru3 .0249(2) .02105(13) .01889(14) -.00015(13) -.00212(12) -.00217(11)
Fe5 .0283(4) .0254(3) .0250(3) .0027(2) .0020(2) .0035(2)
Fe7 .0367(4) .0243(3) .0253(3) -.0049(3) .0016(2) .0004(2)
O0 .0292(17) .0264(13) .0194(12) .0014(11) -.0007(11) -.0049(9)
C11 .029(3) .0280(18) .0237(19) .0016(17) .0007(16) .0020(14)
O11 .049(2) .0248(13) .0422(17) -.0005(13) -.0006(14) .0021(12)
C12 .023(3) .0263(18) .031(2) .0018(16) .0027(17) .0031(15)
O12 .041(2) .0400(16) .0352(16) .0044(14) -.0062(14) .0082(12)
C13 .032(3) .035(2) .025(2) .0026(18) -.0053(17) -.0004(16)
O13 .033(2) .062(2) .0336(16) -.0023(15) .0073(13) .0034(14)
C21 .028(3) .0294(19) .025(2) -.0017(17) .0024(17) .0021(15)
O21 .049(2) .0306(15) .0370(16) -.0156(13) .0008(14) .0001(12)
C22 .033(3) .032(2) .025(2) -.0032(18) -.0020(17) .0037(15)
O22 .035(2) .061(2) .0397(18) .0101(16) .0101(14) -.0018(14)
C23 .031(3) .0260(18) .025(2) -.0043(17) .0033(17) -.0010(14)
O23 .049(2) .0434(17) .0267(15) -.0078(15) -.0080(14) .0096(12)
C31 .026(3) .0299(19) .024(2) .0034(17) -.0010(16) -.0018(15)
O31 .042(2) .0317(15) .0382(16) -.0070(13) .0002(14) -.0079(12)
C32 .038(3) .0281(19) .0229(19) -.0011(18) -.0062(17) -.0045(14)
O32 .030(2) .0549(19) .0397(17) -.0003(15) .0042(13) -.0095(14)
C33 .036(3) .031(2) .030(2) -.0006(18) -.0072(18) -.0058(16)
O33 .083(3) .0448(18) .0362(18) -.0056(17) -.0118(17) .0158(14)
C1 .027(2) .0213(16) .0184(17) .0001(15) .0014(15) .0010(13)
C111 .028(3) .0210(16) .0242(19) -.0036(16) -.0049(16) .0024(13)
C112 .036(3) .0239(18) .024(2) -.0055(17) -.0030(17) .0007(14)
C113 .065(3) .035(2) .025(2) -.005(2) -.009(2) .0013(17)
C114 .050(3) .036(2) .047(3) -.006(2) -.024(2) .006(2)
C115 .031(3) .035(2) .063(3) -.001(2) -.017(2) .002(2)
C116 .029(3) .033(2) .037(2) -.0029(18) -.0046(18) .0040(17)
C121 .019(2) .0263(17) .0250(19) .0018(16) .0026(16) .0020(14)
C122 .041(3) .0274(19) .024(2) -.0049(18) .0004(18) .0019(15)
C123 .051(3) .035(2) .026(2) .003(2) .0056(19) .0105(17)
C124 .044(3) .028(2) .043(3) -.005(2) .012(2) .0113(17)
C125 .039(3) .032(2) .047(3) -.010(2) .000(2) .0042(18)
C126 .033(3) .035(2) .031(2) -.0074(19) .0007(18) .0039(17)
C2 .026(2) .0199(15) .0153(16) -.0016(15) .0029(14) .0006(12)
C3 .026(2) .0203(16) .0186(17) .0001(15) .0006(15) .0010(13)
C4 .022(2) .0201(15) .0200(17) -.0039(15) .0029(15) -.0014(13)
C5 .026(3) .0237(17) .0232(18) -.0017(16) .0010(16) -.0006(13)
C501 .023(3) .0256(18) .026(2) -.0002(16) .0035(16) .0036(14)
C502 .032(3) .0255(18) .0234(19) .0035(17) .0021(16) .0019(14)
C503 .039(3) .0257(18) .033(2) .0078(18) .0108(18) .0003(16)
C504 .021(3) .035(2) .041(2) .0082(18) .0034(18) .0048(17)
C505 .026(3) .029(2) .039(2) -.0003(18) .0006(19) .0044(16)
C501' .051(3) .048(3) .037(2) .009(2) .018(2) .006(2)
C502' .033(3) .064(3) .038(3) -.006(2) .008(2) .012(2)
C503' .057(3) .038(2) .043(3) -.013(2) .014(2) .005(2)
C504' .047(3) .049(3) .035(2) .008(2) .005(2) .019(2)
C505' .050(3) .054(3) .023(2) -.004(2) .004(2) .0026(19)
C6 .019(2) .0206(16) .0265(19) .0031(15) .0037(15) .0002(13)
C7 .022(3) .0215(17) .032(2) .0017(16) -.0003(16) .0003(14)
C701 .029(3) .0219(17) .026(2) -.0034(16) -.0022(17) .0010(14)
C702 .034(3) .026(2) .043(2) .0023(18) -.011(2) -.0049(16)
C703 .047(3) .027(2) .032(2) -.006(2) -.014(2) -.0012(16)
C704 .048(3) .038(2) .023(2) -.010(2) .0085(18) -.0064(17)
C705 .036(3) .036(2) .025(2) -.0061(19) .0075(18) -.0055(16)

loop_
_atom_type_symbol
_atom_type_description
_atom_type_oxidation_number
_atom_type_number_in_cell
_atom_type_scat_dispersion_real
_atom_type_scat_dispersion_imag
_atom_type_scat_source
C ? 0 192 .002 .002 'Int Tables Vol IV Tables 2.2B and 2.3.1'
H ? 0 120 0 0 'Int Tables Vol IV Tables 2.2B and 2.3.1'
Fe ? 0 8 .301 .845 'Int Tables Vol IV Tables 2.2B and 2.3.1'
O ? 0 40 .008 .006 'Int Tables Vol IV Tables 2.2B and 2.3.1'
Ru ? 0 12 -1.42 .836 'Int Tables Vol IV Tables 2.2B and 2.3.1'

loop_
_diffrn_attenuator_code
_diffrn_attenuator_scale
? ?

loop_
_geom_angle_atom_site_label_1
_geom_angle_atom_site_label_2
_geom_angle_atom_site_label_3
_geom_angle_site_symmetry_1
_geom_angle_site_symmetry_2
_geom_angle_site_symmetry_3
_geom_angle
_geom_angle_publ_flag
Ru2 Ru1 Ru3 . . . 51.017(14) ?
Ru2 Ru1 O0 . . . 85.54(7) ?
Ru2 Ru1 C11 . . . 85.35(12) ?
Ru2 Ru1 C12 . . . 92.92(12) ?
Ru2 Ru1 C13 . . . 169.75(11) ?
Ru2 Ru1 C1 . . . 78.52(9) ?
Ru2 Ru1 C2 . . . 47.65(9) ?
Ru3 Ru1 O0 . . . 34.53(7) ?
Ru3 Ru1 C11 . . . 86.61(12) ?
Ru3 Ru1 C12 . . . 143.71(12) ?
Ru3 Ru1 C13 . . . 121.93(11) ?
Ru3 Ru1 C1 . . . 88.16(9) ?
Ru3 Ru1 C2 . . . 58.08(9) ?
O0 Ru1 C11 . . . 89.62(13) ?
O0 Ru1 C12 . . . 175.77(13) ?
O0 Ru1 C13 . . . 87.68(13) ?
O0 Ru1 C1 . . . 95.40(10) ?
O0 Ru1 C2 . . . 78.80(10) ?
C11 Ru1 C12 . . . 86.33(15) ?
C11 Ru1 C13 . . . 102.32(16) ?
C11 Ru1 C1 . . . 162.65(14) ?
C11 Ru1 C2 . . . 131.92(15) ?
C12 Ru1 C13 . . . 94.35(16) ?
C12 Ru1 C1 . . . 88.15(13) ?
C12 Ru1 C2 . . . 103.06(14) ?
C13 Ru1 C1 . . . 94.49(14) ?
C13 Ru1 C2 . . . 123.31(14) ?
C1 Ru1 C2 . . . 34.45(13) ?
Ru1 Ru2 Ru3 . . . 76.976(15) ?
Ru1 Ru2 C21 . . . 99.13(12) ?
Ru1 Ru2 C22 . . . 168.04(11) ?
Ru1 Ru2 C23 . . . 91.55(12) ?
Ru1 Ru2 C2 . . . 51.33(9) ?
Ru1 Ru2 C3 . . . 76.27(9) ?
Ru3 Ru2 C21 . . . 82.12(11) ?
Ru3 Ru2 C22 . . . 101.03(11) ?
Ru3 Ru2 C23 . . . 168.33(12) ?
Ru3 Ru2 C2 . . . 73.76(9) ?
Ru3 Ru2 C3 . . . 47.31(8) ?
C21 Ru2 C22 . . . 92.21(16) ?
C21 Ru2 C23 . . . 97.81(15) ?
C21 Ru2 C2 . . . 145.03(14) ?
C21 Ru2 C3 . . . 129.26(14) ?
C22 Ru2 C23 . . . 90.64(16) ?
C22 Ru2 C2 . . . 116.72(15) ?
C22 Ru2 C3 . . . 93.63(14) ?
C23 Ru2 C2 . . . 100.87(14) ?
C23 Ru2 C3 . . . 132.42(14) ?
C2 Ru2 C3 . . . 36.87(13) ?
Ru1 Ru3 Ru2 . . . 52.007(10) ?
Ru1 Ru3 O0 . . . 34.10(6) ?
Ru1 Ru3 C31 . . . 103.89(11) ?
Ru1 Ru3 C32 . . . 141.79(11) ?
Ru1 Ru3 C33 . . . 117.03(12) ?
Ru1 Ru3 C3 . . . 63.88(10) ?
Ru2 Ru3 O0 . . . 86.10(6) ?
Ru2 Ru3 C31 . . . 106.56(10) ?
Ru2 Ru3 C32 . . . 89.85(11) ?
Ru2 Ru3 C33 . . . 154.22(11) ?
Ru2 Ru3 C3 . . . 53.59(9) ?
O0 Ru3 C31 . . . 96.35(13) ?
O0 Ru3 C32 . . . 174.89(13) ?
O0 Ru3 C33 . . . 86.03(14) ?
O0 Ru3 C3 . . . 81.78(12) ?
C31 Ru3 C32 . . . 87.79(16) ?
C31 Ru3 C33 . . . 98.69(15) ?
C31 Ru3 C3 . . . 160.08(14) ?
C32 Ru3 C33 . . . 96.33(17) ?
C32 Ru3 C3 . . . 93.31(15) ?
C33 Ru3 C3 . . . 100.95(14) ?
C501 Fe5 C502 . . . 40.65(14) ?
C501 Fe5 C503 . . . 68.28(14) ?
C501 Fe5 C504 . . . 68.61(15) ?
C501 Fe5 C505 . . . 41.22(15) ?
C501 Fe5 C501' . . . 108.94(16) ?
C501 Fe5 C502' . . . 121.98(17) ?
C501 Fe5 C503' . . . 156.37(17) ?
C501 Fe5 C504' . . . 162.41(16) ?
C501 Fe5 C505' . . . 125.97(16) ?
C502 Fe5 C503 . . . 40.50(15) ?
C502 Fe5 C504 . . . 68.23(16) ?
C502 Fe5 C505 . . . 68.58(15) ?
C502 Fe5 C501' . . . 125.89(17) ?
C502 Fe5 C502' . . . 108.08(17) ?
C502 Fe5 C503' . . . 120.72(16) ?
C502 Fe5 C504' . . . 155.42(16) ?
C502 Fe5 C505' . . . 162.63(16) ?
C503 Fe5 C504 . . . 40.31(16) ?
C503 Fe5 C505 . . . 68.03(15) ?
C503 Fe5 C501' . . . 162.04(17) ?
C503 Fe5 C502' . . . 124.51(17) ?
C503 Fe5 C503' . . . 106.96(16) ?
C503 Fe5 C504' . . . 120.49(16) ?
C503 Fe5 C505' . . . 155.88(17) ?
C504 Fe5 C505 . . . 40.45(15) ?
C504 Fe5 C501' . . . 156.85(17) ?
C504 Fe5 C502' . . . 160.44(17) ?
C504 Fe5 C503' . . . 123.68(17) ?
C504 Fe5 C504' . . . 107.36(17) ?
C504 Fe5 C505' . . . 121.50(17) ?
C505 Fe5 C501' . . . 122.41(17) ?
C505 Fe5 C502' . . . 157.93(17) ?
C505 Fe5 C503' . . . 160.51(18) ?
C505 Fe5 C504' . . . 124.74(17) ?
C505 Fe5 C505' . . . 108.57(17) ?
C501' Fe5 C502' . . . 40.67(18) ?
C501' Fe5 C503' . . . 68.05(18) ?
C501' Fe5 C504' . . . 67.62(18) ?
C501' Fe5 C505' . . . 40.03(18) ?
C502' Fe5 C503' . . . 40.30(19) ?
C502' Fe5 C504' . . . 67.52(18) ?
C502' Fe5 C505' . . . 67.72(18) ?
C503' Fe5 C504' . . . 40.14(18) ?
C503' Fe5 C505' . . . 67.82(18) ?
C504' Fe5 C505' . . . 40.34(17) ?
C701 Fe7 C702 . . . 40.77(16) ?
C701 Fe7 C703 . . . 68.86(15) ?
C701 Fe7 C704 . . . 68.83(15) ?
C701 Fe7 C705 . . . 40.94(15) ?
C701 Fe7 C701' . . . 105.6(2) ?
C701 Fe7 C702' . . . 122.0(3) ?
C701 Fe7 C703' . . . 165.4(3) ?
C701 Fe7 C704' . . . 152.3(2) ?
C701 Fe7 C705' . . . 119.0(2) ?
C701 Fe7 C701" . . . 114.3(3) ?
C701 Fe7 C702" . . . 123.2(3) ?
C701 Fe7 C703" . . . 149.1(3) ?
C701 Fe7 C704" . . . 173.8(3) ?
C701 Fe7 C705" . . . 137.0(4) ?
C702 Fe7 C703 . . . 40.88(16) ?
C702 Fe7 C704 . . . 68.28(17) ?
C702 Fe7 C705 . . . 68.68(17) ?
C702 Fe7 C701' . . . 117.2(2) ?
C702 Fe7 C702' . . . 102.5(3) ?
C702 Fe7 C703' . . . 127.2(3) ?
C702 Fe7 C704' . . . 163.2(2) ?
C702 Fe7 C705' . . . 154.7(2) ?
C702 Fe7 C701" . . . 137.3(3) ?
C702 Fe7 C702" . . . 115.2(3) ?
C702 Fe7 C703" . . . 115.7(3) ?
C702 Fe7 C704" . . . 145.3(3) ?
C702 Fe7 C705" . . . 175.6(4) ?
C703 Fe7 C704 . . . 40.28(18) ?
C703 Fe7 C705 . . . 68.81(17) ?
C703 Fe7 C701' . . . 152.2(3) ?
C703 Fe7 C702' . . . 115.9(3) ?
C703 Fe7 C703' . . . 107.1(3) ?
C703 Fe7 C704' . . . 124.0(2) ?
C703 Fe7 C705' . . . 162.3(2) ?
C703 Fe7 C701" . . . 172.7(3) ?
C703 Fe7 C702" . . . 133.3(3) ?
C703 Fe7 C703" . . . 106.7(3) ?
C703 Fe7 C704" . . . 115.0(3) ?
C703 Fe7 C705" . . . 143.5(4) ?
C704 Fe7 C705 . . . 41.20(16) ?
C704 Fe7 C701' . . . 165.1(3) ?
C704 Fe7 C702' . . . 152.3(3) ?
C704 Fe7 C703' . . . 117.8(3) ?
C704 Fe7 C704' . . . 104.3(2) ?
C704 Fe7 C705' . . . 124.9(3) ?
C704 Fe7 C701" . . . 146.5(3) ?
C704 Fe7 C702" . . . 166.0(3) ?
C704 Fe7 C703" . . . 128.4(3) ?
C704 Fe7 C704" . . . 110.6(3) ?
C704 Fe7 C705" . . . 115.2(4) ?
C705 Fe7 C701' . . . 125.8(2) ?
C705 Fe7 C702' . . . 161.4(3) ?
C705 Fe7 C703' . . . 152.2(3) ?
C705 Fe7 C704' . . . 116.3(3) ?
C705 Fe7 C705' . . . 105.9(3) ?
C705 Fe7 C701" . . . 118.0(3) ?
C705 Fe7 C702" . . . 152.5(3) ?
C705 Fe7 C703" . . . 168.0(3) ?
C705 Fe7 C704" . . . 134.7(3) ?
C705 Fe7 C705" . . . 112.0(4) ?
C701' Fe7 C702' . . . 42.4(3) ?
C701' Fe7 C703' . . . 71.0(3) ?
C701' Fe7 C704' . . . 74.0(3) ?
C701' Fe7 C705' . . . 44.6(3) ?
C702' Fe7 C703' . . . 46.0(3) ?
C702' Fe7 C704' . . . 77.0(3) ?
C702' Fe7 C705' . . . 74.8(3) ?
C703' Fe7 C704' . . . 41.7(3) ?
C703' Fe7 C705' . . . 69.2(3) ?
C704' Fe7 C705' . . . 41.8(3) ?
C701" Fe7 C702" . . . 39.5(4) ?
C701" Fe7 C703" . . . 67.1(4) ?
C701" Fe7 C704" . . . 62.5(4) ?
C701" Fe7 C705" . . . 38.4(4) ?
C702" Fe7 C703" . . . 37.6(4) ?
C702" Fe7 C704" . . . 58.3(4) ?
C702" Fe7 C705" . . . 62.1(5) ?
C703" Fe7 C704" . . . 36.1(4) ?
C703" Fe7 C705" . . . 64.6(5) ?
C704" Fe7 C705" . . . 37.1(5) ?
Ru1 O0 Ru3 . . . 111.37(11) ?
Ru1 O0 H0 . . . 109.7 ?
Ru3 O0 H0 . . . 111.0 ?
Ru1 C11 O11 . . . 177.5(4) ?
Ru1 C12 O12 . . . 174.2(3) ?
Ru1 C13 O13 . . . 175.8(3) ?
Ru2 C21 O21 . . . 178.1(3) ?
Ru2 C22 O22 . . . 178.3(3) ?
Ru2 C23 O23 . . . 175.9(3) ?
Ru3 C31 O31 . . . 174.9(3) ?
Ru3 C32 O32 . . . 179.6(3) ?
Ru3 C33 O33 . . . 176.8(3) ?
Ru1 C1 C111 . . . 106.2(2) ?
Ru1 C1 C121 . . . 119.9(2) ?
Ru1 C1 C2 . . . 64.67(18) ?
C111 C1 C121 . . . 114.3(3) ?
C111 C1 C2 . . . 123.0(3) ?
C121 C1 C2 . . . 118.2(3) ?
C1 C111 C112 . . . 120.7(3) ?
C1 C111 C116 . . . 121.3(3) ?
C112 C111 C116 . . . 117.8(3) ?
C111 C112 C113 . . . 120.6(4) ?
C111 C112 H112 . . . 118.8 ?
C113 C112 H112 . . . 120.6 ?
C112 C113 C114 . . . 120.3(4) ?
C112 C113 H113 . . . 119.7 ?
C114 C113 H113 . . . 119.9 ?
C113 C114 C115 . . . 120.0(4) ?
C113 C114 H114 . . . 119.2 ?
C115 C114 H114 . . . 120.8 ?
C114 C115 C116 . . . 120.6(4) ?
C114 C115 H115 . . . 119.5 ?
C116 C115 H115 . . . 119.9 ?
C111 C116 C115 . . . 120.7(4) ?
C111 C116 H116 . . . 119.8 ?
C115 C116 H116 . . . 119.5 ?
C1 C121 C122 . . . 122.0(3) ?
C1 C121 C126 . . . 120.0(3) ?
C122 C121 C126 . . . 117.9(3) ?
C121 C122 C123 . . . 120.4(3) ?
C121 C122 H122 . . . 119.9 ?
C123 C122 H122 . . . 119.7 ?
C122 C123 C124 . . . 120.7(4) ?
C122 C123 H123 . . . 119.6 ?
C124 C123 H123 . . . 119.7 ?
C123 C124 C125 . . . 119.7(4) ?
C123 C124 H124 . . . 120.0 ?
C125 C124 H124 . . . 120.3 ?
C124 C125 C126 . . . 120.2(4) ?
C124 C125 H125 . . . 119.9 ?
C126 C125 H125 . . . 119.9 ?
C121 C126 C125 . . . 121.1(4) ?
C121 C126 H126 . . . 119.3 ?
C125 C126 H126 . . . 119.6 ?
Ru1 C2 Ru2 . . . 81.02(11) ?
Ru1 C2 C1 . . . 80.9(2) ?
Ru1 C2 C3 . . . 120.7(2) ?
Ru2 C2 C1 . . . 143.8(3) ?
Ru2 C2 C3 . . . 78.2(2) ?
C1 C2 C3 . . . 137.8(3) ?
Ru2 C3 Ru3 . . . 79.10(11) ?
Ru2 C3 C2 . . . 64.94(18) ?
Ru2 C3 C4 . . . 127.2(2) ?
Ru3 C3 C2 . . . 116.7(2) ?
Ru3 C3 C4 . . . 126.5(2) ?
C2 C3 C4 . . . 116.7(3) ?
C3 C4 C5 . . . 120.8(3) ?
C3 C4 C6 . . . 118.0(3) ?
C5 C4 C6 . . . 121.2(3) ?
C4 C5 C501 . . . 130.5(3) ?
C4 C5 H5 . . . 114.9 ?
C501 C5 H5 . . . 114.6 ?
Fe5 C501 C5 . . . 122.8(3) ?
Fe5 C501 C502 . . . 69.8(2) ?
Fe5 C501 C505 . . . 68.5(2) ?
C5 C501 C502 . . . 131.2(3) ?
C5 C501 C505 . . . 121.7(3) ?
C502 C501 C505 . . . 107.0(3) ?
Fe5 C502 C501 . . . 69.5(2) ?
Fe5 C502 C503 . . . 69.9(2) ?
Fe5 C502 H502 . . . 125.5 ?
C501 C502 C503 . . . 108.1(3) ?
C501 C502 H502 . . . 125.8 ?
C503 C502 H502 . . . 126.1 ?
Fe5 C503 C502 . . . 69.6(2) ?
Fe5 C503 C504 . . . 69.4(2) ?
Fe5 C503 H503 . . . 127.1 ?
C502 C503 C504 . . . 108.3(3) ?
C502 C503 H503 . . . 125.3 ?
C504 C503 H503 . . . 126.5 ?
Fe5 C504 C503 . . . 70.3(2) ?
Fe5 C504 C505 . . . 69.0(2) ?
Fe5 C504 H504 . . . 126.5 ?
C503 C504 C505 . . . 108.1(3) ?
C503 C504 H504 . . . 125.5 ?
C505 C504 H504 . . . 126.4 ?
Fe5 C505 C501 . . . 70.3(2) ?
Fe5 C505 C504 . . . 70.6(2) ?
Fe5 C505 H505 . . . 125.2 ?
C501 C505 C504 . . . 108.6(3) ?
C501 C505 H505 . . . 125.9 ?
C504 C505 H505 . . . 125.5 ?
Fe5 C501' C502' . . . 69.7(3) ?
Fe5 C501' C505' . . . 70.4(3) ?
Fe5 C501' H501' . . . 126.5 ?
C502' C501' C505' . . . 108.0(4) ?
C502' C501' H501' . . . 125.4 ?
C505' C501' H501' . . . 126.5 ?
Fe5 C502' C501' . . . 69.6(3) ?
Fe5 C502' C503' . . . 69.2(3) ?
Fe5 C502' H502' . . . 125.7 ?
C501' C502' C503' . . . 107.6(4) ?
C501' C502' H502' . . . 126.3 ?
C503' C502' H502' . . . 126.2 ?
Fe5 C503' C502' . . . 70.5(3) ?
Fe5 C503' C504' . . . 70.5(3) ?
Fe5 C503' H503' . . . 125.7 ?
C502' C503' C504' . . . 108.4(4) ?
C502' C503' H503' . . . 124.9 ?
C504' C503' H503' . . . 126.7 ?
Fe5 C504' C503' . . . 69.3(2) ?
Fe5 C504' C505' . . . 70.3(2) ?
Fe5 C504' H504' . . . 125.4 ?
C503' C504' C505' . . . 108.3(4) ?
C503' C504' H504' . . . 126.0 ?
C505' C504' H504' . . . 125.8 ?
Fe5 C505' C501' . . . 69.5(2) ?
Fe5 C505' C504' . . . 69.4(2) ?
Fe5 C505' H505' . . . 126.0 ?
C501' C505' C504' . . . 107.7(4) ?
C501' C505' H505' . . . 125.7 ?
C504' C505' H505' . . . 126.6 ?
C4 C6 C7 . . . 178.1(4) ?
C6 C7 C701 . . . 175.7(4) ?
Fe7 C701 C7 . . . 126.5(3) ?
Fe7 C701 C702 . . . 69.0(2) ?
Fe7 C701 C705 . . . 68.4(2) ?
C7 C701 C702 . . . 128.7(3) ?
C7 C701 C705 . . . 124.4(4) ?
C702 C701 C705 . . . 106.9(3) ?
Fe7 C702 C701 . . . 70.3(2) ?
Fe7 C702 C703 . . . 69.1(2) ?
Fe7 C702 H702 . . . 125.1 ?
C701 C702 C703 . . . 108.4(4) ?
C701 C702 H702 . . . 126.1 ?
C703 C702 H702 . . . 125.5 ?
Fe7 C703 C702 . . . 70.0(2) ?
Fe7 C703 C704 . . . 69.8(2) ?
Fe7 C703 H703 . . . 126.5 ?
C702 C703 C704 . . . 108.2(4) ?
C702 C703 H703 . . . 125.7 ?
C704 C703 H703 . . . 126.1 ?
Fe7 C704 C703 . . . 69.9(2) ?
Fe7 C704 C705 . . . 69.4(2) ?
Fe7 C704 H704 . . . 127.6 ?
C703 C704 C705 . . . 108.6(3) ?
C703 C704 H704 . . . 124.8 ?
C705 C704 H704 . . . 126.6 ?
Fe7 C705 C701 . . . 70.6(2) ?
Fe7 C705 C704 . . . 69.4(2) ?
Fe7 C705 H705 . . . 125.1 ?
C701 C705 C704 . . . 107.9(4) ?
C701 C705 H705 . . . 126.3 ?
C704 C705 H705 . . . 125.8 ?
Fe7 C701' C702' . . . 69.5(5) ?
Fe7 C701' C705' . . . 68.9(4) ?
Fe7 C701' H701' . . . 128.8 ?
C702' C701' C705' . . . 111.1(6) ?
C702' C701' H701' . . . 127.4 ?
C705' C701' H701' . . . 121.5 ?
Fe7 C702' C701' . . . 68.0(5) ?
Fe7 C702' C703' . . . 66.7(5) ?
Fe7 C702' H702' . . . 128.4 ?
C701' C702' C703' . . . 100.5(7) ?
C701' C702' H702' . . . 129.5 ?
C703' C702' H702' . . . 129.9 ?
Fe7 C703' C702' . . . 67.4(5) ?
Fe7 C703' C704' . . . 70.1(5) ?
Fe7 C703' H703' . . . 132.1 ?
C702' C703' C704' . . . 113.9(7) ?
C702' C703' H703' . . . 120.4 ?
C704' C703' H703' . . . 125.7 ?
Fe7 C704' C703' . . . 68.2(4) ?
Fe7 C704' C705' . . . 69.0(4) ?
Fe7 C704' H704' . . . 126.8 ?
C703' C704' C705' . . . 105.1(7) ?
C703' C704' H704' . . . 123.6 ?
C705' C704' H704' . . . 131.2 ?
Fe7 C705' C701' . . . 66.6(4) ?
Fe7 C705' C704' . . . 69.2(4) ?
Fe7 C705' H705' . . . 129.3 ?
C701' C705' C704' . . . 109.0(6) ?
C701' C705' H705' . . . 129.4 ?
C704' C705' H705' . . . 121.6 ?
Fe7 C701" C702" . . . 68.6(5) ?
Fe7 C701" C705" . . . 69.4(6) ?
Fe7 C701" H701" . . . 124.6 ?
C702" C701" C705" . . . 100.0(9) ?
C702" C701" H701" . . . 136.1 ?
C705" C701" H701" . . . 123.9 ?
Fe7 C702" C701" . . . 71.9(5) ?
Fe7 C702" C703" . . . 73.3(6) ?
Fe7 C702" C704" . . . 61.5(4) ?
C701" C702" C703" . . . 115.8(9) ?
C701" C702" H702" . . . 116.1 ?
C703" C702" H702" . . . 128.1 ?
Fe7 C703" C702" . . . 69.1(6) ?
Fe7 C703" C704" . . . 70.8(6) ?
Fe7 C703" H703" . . . 121.5 ?
C702" C703" C704" . . . 99.4(9) ?
C702" C703" H703" . . . 128.0 ?
C704" C703" H703" . . . 132.6 ?
Fe7 C704" C703" . . . 73.2(6) ?
Fe7 C704" C705" . . . 70.8(7) ?
Fe7 C704" H704" . . . 126.1 ?
C703" C704" C705" . . . 116.9(10) ?
C703" C704" H704" . . . 116.9 ?
C705" C704" H704" . . . 126.2 ?
Fe7 C705" C701" . . . 72.2(7) ?
Fe7 C705" C704" . . . 72.1(7) ?
Fe7 C705" H705" . . . 121.7 ?
C701" C705" C704" . . . 107.5(11) ?
C701" C705" H705" . . . 131.8 ?
C704" C705" H705" . . . 120.7 ?

loop_
_geom_bond_atom_site_label_1
_geom_bond_atom_site_label_2
_geom_bond_site_symmetry_1
_geom_bond_site_symmetry_2
_geom_bond_distance
_geom_bond_publ_flag
Ru1 Ru2 . . 2.8191(6) ?
Ru1 Ru3 . . 3.4851(7) ?
Ru1 O0 . . 2.098(2) ?
Ru1 C11 . . 1.909(4) ?
Ru1 C12 . . 1.886(4) ?
Ru1 C13 . . 1.954(4) ?
Ru1 C1 . . 2.434(3) ?
Ru1 C2 . . 2.228(3) ?
Ru2 Ru3 . . 2.7806(6) ?
Ru2 C21 . . 1.917(4) ?
Ru2 C22 . . 1.914(4) ?
Ru2 C23 . . 1.930(4) ?
Ru2 C2 . . 2.109(3) ?
Ru2 C3 . . 2.279(3) ?
Ru3 O0 . . 2.121(3) ?
Ru3 C31 . . 1.963(4) ?
Ru3 C32 . . 1.871(4) ?
Ru3 C33 . . 1.932(4) ?
Ru3 C3 . . 2.082(3) ?
Fe5 C501 . . 2.049(4) ?
Fe5 C502 . . 2.053(4) ?
Fe5 C503 . . 2.058(4) ?
Fe5 C504 . . 2.046(4) ?
Fe5 C505 . . 2.025(4) ?
Fe5 C501' . . 2.042(5) ?
Fe5 C502' . . 2.043(5) ?
Fe5 C503' . . 2.026(5) ?
Fe5 C504' . . 2.042(4) ?
Fe5 C505' . . 2.053(4) ?
Fe7 C701 . . 2.054(3) ?
Fe7 C702 . . 2.037(4) ?
Fe7 C703 . . 2.026(4) ?
Fe7 C704 . . 2.024(4) ?
Fe7 C705 . . 2.024(4) ?
Fe7 C701' . . 2.039(8) ?
Fe7 C702' . . 2.059(10) ?
Fe7 C703' . . 2.049(9) ?
Fe7 C704' . . 2.075(7) ?
Fe7 C705' . . 2.073(8) ?
Fe7 C701" . . 2.037(8) ?
Fe7 C702" . . 1.996(10) ?
Fe7 C703" . . 2.047(10) ?
Fe7 C704" . . 2.019(10) ?
Fe7 C705" . . 2.003(13) ?
O0 H0 . . .722 ?
C11 O11 . . 1.134(4) ?
C12 O12 . . 1.141(4) ?
C13 O13 . . 1.129(5) ?
C21 O21 . . 1.137(4) ?
C22 O22 . . 1.132(5) ?
C23 O23 . . 1.143(4) ?
C31 O31 . . 1.133(4) ?
C32 O32 . . 1.138(5) ?
C33 O33 . . 1.134(5) ?
C1 C111 . . 1.503(5) ?
C1 C121 . . 1.512(5) ?
C1 C2 . . 1.395(5) ?
C111 C112 . . 1.388(5) ?
C111 C116 . . 1.395(6) ?
C112 C113 . . 1.392(5) ?
C112 H112 . . .965 ?
C113 C114 . . 1.368(7) ?
C113 H113 . . .970 ?
C114 C115 . . 1.358(6) ?
C114 H114 . . .972 ?
C115 C116 . . 1.386(6) ?
C115 H115 . . .967 ?
C116 H116 . . .977 ?
C121 C122 . . 1.390(5) ?
C121 C126 . . 1.395(5) ?
C122 C123 . . 1.399(5) ?
C122 H122 . . .968 ?
C123 C124 . . 1.372(6) ?
C123 H123 . . .968 ?
C124 C125 . . 1.372(6) ?
C124 H124 . . .971 ?
C125 C126 . . 1.391(6) ?
C125 H125 . . .971 ?
C126 H126 . . .972 ?
C2 C3 . . 1.397(5) ?
C3 C4 . . 1.500(5) ?
C4 C5 . . 1.348(5) ?
C4 C6 . . 1.446(5) ?
C5 C501 . . 1.445(5) ?
C5 H5 . . .961 ?
C501 C502 . . 1.425(5) ?
C501 C505 . . 1.434(5) ?
C502 C503 . . 1.423(5) ?
C502 H502 . . .967 ?
C503 C504 . . 1.414(6) ?
C503 H503 . . .971 ?
C504 C505 . . 1.408(5) ?
C504 H504 . . .971 ?
C505 H505 . . .976 ?
C501' C502' . . 1.419(6) ?
C501' C505' . . 1.402(6) ?
C501' H501' . . .978 ?
C502' C503' . . 1.402(6) ?
C502' H502' . . .972 ?
C503' C504' . . 1.396(6) ?
C503' H503' . . .968 ?
C504' C505' . . 1.412(6) ?
C504' H504' . . .964 ?
C505' H505' . . .967 ?
C6 C7 . . 1.195(5) ?
C7 C701 . . 1.440(5) ?
C701 C702 . . 1.425(6) ?
C701 C705 . . 1.427(5) ?
C702 C703 . . 1.419(5) ?
C702 H702 . . .975 ?
C703 C704 . . 1.394(6) ?
C703 H703 . . .976 ?
C704 C705 . . 1.424(6) ?
C704 H704 . . .957 ?
C705 H705 . . .963 ?
C701' C702' . . 1.483(12) ?
C701' C705' . . 1.560(11) ?
C701' H701' . . .950 ?
C702' C703' . . 1.604(12) ?
C702' H702' . . .918 ?
C703' C704' . . 1.467(12) ?
C703' H703' . . .934 ?
C704' C705' . . 1.481(11) ?
C704' H704' . . .939 ?
C705' H705' . . .959 ?
C701" C702" . . 1.362(13) ?
C701" C705" . . 1.329(15) ?
C701" H701" . . .941 ?
C702" C703" . . 1.303(13) ?
C702" C704" . . 1.954(14) ?
C702" H702" . . .969 ?
C703" C704" . . 1.259(14) ?
C703" H703" . . .971 ?
C704" C705" . . 1.281(16) ?
C704" H704" . . .964 ?
C705" H705" . . .968 ?

loop_
_geom_hbond_atom_site_label_D
_geom_hbond_atom_site_label_H
_geom_hbond_atom_site_label_A
_geom_hbond_site_symmetry_D
_geom_hbond_site_symmetry_H
_geom_hbond_site_symmetry_A
_geom_hbond_distance_DH
_geom_hbond_distance_HA
_geom_hbond_distance_DA
_geom_hbond_angle_DHA
_geom_hbond_publ_flag
? ? ? ? ? ? ? ? ? ? ?

loop_
_geom_torsion_atom_site_label_1
_geom_torsion_atom_site_label_2
_geom_torsion_atom_site_label_3
_geom_torsion_atom_site_label_4
_geom_torsion_site_symmetry_1
_geom_torsion_site_symmetry_2
_geom_torsion_site_symmetry_3
_geom_torsion_site_symmetry_4
_geom_torsion
_geom_torsion_publ_flag
? ? ? ? ? ? ? ? ? ?
